data_9008069
loop_
_publ_author_name
'Frueh, A. J.'
'Czamanske, G. K.'
'Knight, C.'

_publ_section_title
;
 The crystallography of eucairite, CuAgSe
 Sample: orthorhombic subcell
;
_journal_name_full 'Zeitschrift fur Kristallographie'
_journal_page_first 389
_journal_page_last 396
_journal_paper_doi 10.1524/zkri.1957.108.5-6.389
_journal_volume 108
_journal_year 1957
_chemical_compound_source 'Skrikerum, Sweden'
_chemical_formula_sum 'Ag Cu Se'
_chemical_name_mineral Eucairite
_space_group_IT_number 59
_symmetry_space_group_name_Hall '-P 2ab 2a'
_symmetry_space_group_name_H-M 'P m m n :2'
_cell_angle_alpha 90
_cell_angle_beta 90
_cell_angle_gamma 90
_cell_length_a 4.105
_cell_length_b 4.07
_cell_length_c 6.31
_cell_formula_units_Z 2
_cell_volume 105.423
_database_code_amcsd 0010578
_exptl_crystal_density_diffrn 7.887
_cod_original_sg_symbol_H-M 'P m m n'
_cod_original_formula_sum 'Cu Ag Se'
_cod_database_code 9008069

loop_
_space_group_symop_operation_xyz
x,y,z
x,1/2-y,z
-x,1/2+y,-z
1/2-x,y,z
1/2+x,-y,-z
1/2+x,1/2+y,-z
1/2-x,1/2-y,z
-x,-y,-z

loop_
_atom_site_label
_atom_site_fract_x
_atom_site_fract_y
_atom_site_fract_z
Cu 0.25000 0.75000 0.10500
Ag 0.25000 0.25000 0.44900
Se 0.25000 0.25000 0.87300

loop_
_cod_related_entry_id
_cod_related_entry_database
_cod_related_entry_code
1 AMCSD 0010578
